data_7060575
loop_
_publ_author_name
'Kordestani, Nazanin'
'Amiri Rudbari, Hadi'
'Correia, Isabel'
'Valente, Andreia'
'C\^orte-Real, Leonor'
'Islam, Mohammad Khairul'
'Micale, Nicola'
'Braun, Jason D.'
'Herbert, David E.'
'Tumanov, Nikolay'
'Wouters, Johan'
'Enamullah, Mohammed'

_publ_section_title
;
 Heteroleptic enantiopure Pd(ii)-complexes derived from
 halogen-substituted Schiff bases and 2-picolylamine: synthesis,
 experimental and computational characterization and investigation of the
 influence of chirality and halogen atoms on the anticancer activity
;
_journal_issue 20
_journal_name_full 'New Journal of Chemistry'
_journal_page_first 9163
_journal_page_last 9180
_journal_paper_doi 10.1039/D1NJ01491A
_journal_volume 45
_journal_year 2021
_chemical_formula_sum 'C42 H32 F Fe N3 O'
_chemical_formula_weight 669.55
_space_group_crystal_system monoclinic
_space_group_IT_number 15
_space_group_name_Hall '-I 2ya'
_space_group_name_H-M_alt 'I 1 2/a 1'
_atom_sites_solution_hydrogens mixed
_audit_block_doi 10.5517/ccdc.csd.cc24sc0b
_audit_creation_method SHELXL-2018/3
_audit_update_record
;
2020-03-11 deposited with the CCDC.	2021-04-16 downloaded from the CCDC.
;
_cell_angle_alpha 90
_cell_angle_beta 101.554(5)
_cell_angle_gamma 90
_cell_formula_units_Z 8
_cell_length_a 22.1869(13)
_cell_length_b 11.1524(4)
_cell_length_c 26.3773(16)
_cell_measurement_reflns_used 27051
_cell_measurement_temperature 296(2)
_cell_measurement_theta_max 30.98
_cell_measurement_theta_min 1.57
_cell_volume 6394.5(6)
_computing_structure_refinement 'SHELXL-2018/3 (Sheldrick, 2018)'
_diffrn_ambient_temperature 296(2)
_diffrn_detector 'image plate (34 cm diameter)'
_diffrn_detector_area_resol_mean 6.67
_diffrn_detector_type STOE
_diffrn_measured_fraction_theta_full 1.000
_diffrn_measured_fraction_theta_max 0.993
_diffrn_measurement_details ' 312 frames, detector distance = 90 mm'
_diffrn_measurement_device '2-circle goniometer'
_diffrn_measurement_device_type 'STOE IPDS 2'
_diffrn_measurement_method 'rotation method'
_diffrn_radiation_collimation '0.8 mm diameter, multiple pinhole'
_diffrn_radiation_monochromator 'plane graphite'
_diffrn_radiation_polarisn_norm 0
_diffrn_radiation_type 'Mo K\a'
_diffrn_radiation_wavelength 0.71073
_diffrn_reflns_av_R_equivalents 0.0496
_diffrn_reflns_av_unetI/netI 0.0516
_diffrn_reflns_Laue_measured_fraction_full 1.000
_diffrn_reflns_Laue_measured_fraction_max 0.993
_diffrn_reflns_limit_h_max 31
_diffrn_reflns_limit_h_min -28
_diffrn_reflns_limit_k_max 15
_diffrn_reflns_limit_k_min -15
_diffrn_reflns_limit_l_max 37
_diffrn_reflns_limit_l_min -37
_diffrn_reflns_number 34060
_diffrn_reflns_point_group_measured_fraction_full 1.000
_diffrn_reflns_point_group_measured_fraction_max 0.993
_diffrn_reflns_theta_full 25.242
_diffrn_reflns_theta_max 30.571
_diffrn_reflns_theta_min 1.576
_diffrn_source 'sealed X-ray tube, 12 x 0.4 mm long-fine focus'
_diffrn_source_current 45
_diffrn_source_power 2.25
_diffrn_source_voltage 50
_exptl_absorpt_coefficient_mu 0.517
_exptl_absorpt_correction_T_max 0.8967
_exptl_absorpt_correction_T_min 0.8209
_exptl_absorpt_correction_type integration
_exptl_absorpt_process_details '(X-RED32; Stoe & Cie, 2002)'
_exptl_crystal_colour orange
_exptl_crystal_density_diffrn 1.391
_exptl_crystal_description prism
_exptl_crystal_F_000 2784
_exptl_crystal_size_max 0.490
_exptl_crystal_size_mid 0.353
_exptl_crystal_size_min 0.250
_refine_diff_density_max 0.308
_refine_diff_density_min -0.231
_refine_diff_density_rms 0.041
_refine_ls_extinction_method none
_refine_ls_goodness_of_fit_ref 0.930
_refine_ls_hydrogen_treatment mixed
_refine_ls_matrix_type full
_refine_ls_number_parameters 437
_refine_ls_number_reflns 9749
_refine_ls_number_restraints 0
_refine_ls_restrained_S_all 0.930
_refine_ls_R_factor_all 0.1051
_refine_ls_R_factor_gt 0.0469
_refine_ls_shift/su_max 0.002
_refine_ls_shift/su_mean 0.000
_refine_ls_structure_factor_coef Fsqd
_refine_ls_weighting_details 'w=1/[\s^2^(Fo^2^)+(0.0556P)^2^] where P=(Fo^2^+2Fc^2^)/3'
_refine_ls_weighting_scheme calc
_refine_ls_wR_factor_gt 0.0972
_refine_ls_wR_factor_ref 0.1147
_reflns_Friedel_coverage 0.000
_reflns_number_gt 5345
_reflns_number_total 9749
_reflns_threshold_expression 'I > 2\s(I)'
_cod_data_source_file d1nj01491a2.cif
_cod_data_source_block shelx
_cod_depositor_comments 'Adding full bibliography for 7060575--7060596.cif.'
_cod_original_sg_symbol_H-M 'I 2/a'
_cod_database_code 7060575
_shelx_shelxl_version_number 2018/3
_shelx_space_group_comment
;
The symmetry employed for this shelxl refinement is uniquely defined
by the following loop, which should always be used as a source of
symmetry information in preference to the above space-group names.
They are only intended as comments.
;

loop_
_space_group_symop_operation_xyz
'x, y, z'
'-x+1/2, y, -z'
'x+1/2, y+1/2, z+1/2'
'-x+1, y+1/2, -z+1/2'
'-x, -y, -z'
'x-1/2, -y, z'
'-x+1/2, -y+1/2, -z+1/2'
'x, -y+1/2, z+1/2'

loop_
_atom_site_label
_atom_site_type_symbol
_atom_site_fract_x
_atom_site_fract_y
_atom_site_fract_z
_atom_site_U_iso_or_equiv
_atom_site_adp_type
_atom_site_occupancy
_atom_site_site_symmetry_order
_atom_site_calc_flag
_atom_site_refinement_flags_posn
_atom_site_refinement_flags_adp
_atom_site_refinement_flags_occupancy
_atom_site_disorder_assembly
_atom_site_disorder_group
Fe1 Fe 0.34793(2) 0.03163(3) 0.68779(2) 0.05151(10) Uani 1 1 d . . . . .
O1 O 0.29468(6) 0.37687(13) 0.62669(6) 0.0562(4) Uani 1 1 d . . . . .
N1 N 0.38571(7) 0.30758(14) 0.52100(6) 0.0402(3) Uani 1 1 d . . . . .
F1 F 0.44902(9) 0.73126(15) 0.78412(6) 0.0954(5) Uani 1 1 d . . . . .
N2 N 0.52178(7) 0.29026(14) 0.59205(6) 0.0425(3) Uani 1 1 d . . . . .
N3 N 0.56389(8) 0.52627(15) 0.57202(7) 0.0512(4) Uani 1 1 d . . . . .
C26 C 0.48500(8) 0.37973(16) 0.57677(6) 0.0377(4) Uani 1 1 d . . . . .
C25 C 0.50586(9) 0.49812(16) 0.56788(7) 0.0426(4) Uani 1 1 d . . . . .
C11 C 0.35027(9) 0.38473(17) 0.63836(7) 0.0413(4) Uani 1 1 d . . . . .
C9 C 0.35880(8) 0.19469(16) 0.58636(6) 0.0379(4) Uani 1 1 d . . . . .
H9 H 0.314533 0.210741 0.576989 0.045 Uiso 1 1 calc R U . . .
C10 C 0.39121(8) 0.30791(16) 0.61168(6) 0.0368(4) Uani 1 1 d . . . . .
H10 H 0.427138 0.283078 0.637567 0.044 Uiso 1 1 calc R U . . .
C24 C 0.45241(9) 0.57614(17) 0.55562(7) 0.0460(4) Uani 1 1 d . . . . .
C18 C 0.41466(8) 0.37656(16) 0.56668(7) 0.0376(4) Uani 1 1 d . . . . .
C8 C 0.38390(8) 0.18200(16) 0.53636(6) 0.0376(4) Uani 1 1 d . . . . .
H8 H 0.425671 0.148977 0.544251 0.045 Uiso 1 1 calc R U . . .
C33 C 0.36847(9) 0.08162(17) 0.61811(7) 0.0425(4) Uani 1 1 d . . . . .
C27 C 0.58379(9) 0.31753(18) 0.59797(7) 0.0440(4) Uani 1 1 d . . . . .
C6 C 0.37065(9) 0.10893(17) 0.44569(7) 0.0436(4) Uani 1 1 d . . . . .
C12 C 0.37897(9) 0.47209(18) 0.67887(7) 0.0440(4) Uani 1 1 d . . . . .
C19 C 0.39961(9) 0.50915(16) 0.55648(7) 0.0415(4) Uani 1 1 d . . . . .
C7 C 0.34412(9) 0.10925(17) 0.49390(7) 0.0434(4) Uani 1 1 d . . . . .
H7A H 0.341124 0.027505 0.505714 0.052 Uiso 1 1 calc R U . . .
H7B H 0.302990 0.142926 0.486123 0.052 Uiso 1 1 calc R U . . .
C32 C 0.60425(9) 0.43347(19) 0.58710(8) 0.0480(5) Uani 1 1 d . . . . .
C34 C 0.42237(10) 0.04677(19) 0.65339(8) 0.0497(5) Uani 1 1 d . . . . .
H34 H 0.456875 0.094484 0.664449 0.060 Uiso 1 1 calc R U . . .
C17 C 0.44125(10) 0.4988(2) 0.68898(8) 0.0602(6) Uani 1 1 d . . . . .
H17 H 0.467454 0.457611 0.671625 0.072 Uiso 1 1 calc R U . . .
C28 C 0.62731(10) 0.2279(2) 0.61519(9) 0.0565(5) Uani 1 1 d . . . . .
H28 H 0.614252 0.151895 0.622729 0.068 Uiso 1 1 calc R U . . .
C31 C 0.66801(10) 0.4553(2) 0.59346(9) 0.0605(6) Uani 1 1 d . . . . .
H31 H 0.682217 0.530628 0.586342 0.073 Uiso 1 1 calc R U . . .
C5 C 0.42487(11) 0.0486(2) 0.44450(9) 0.0585(5) Uani 1 1 d . . . . .
H5 H 0.443382 0.003105 0.472915 0.070 Uiso 1 1 calc R U . . .
C23 C 0.44944(12) 0.69815(19) 0.54422(9) 0.0621(6) Uani 1 1 d . . . . .
H23 H 0.484861 0.742295 0.543667 0.074 Uiso 1 1 calc R U . . .
C37 C 0.32782(11) -0.01882(19) 0.61228(8) 0.0563(5) Uani 1 1 d . . . . .
H37 H 0.288764 -0.021504 0.591358 0.068 Uiso 1 1 calc R U . . .
C20 C 0.34253(10) 0.5634(2) 0.54444(8) 0.0535(5) Uani 1 1 d . . . . .
H20 H 0.306698 0.519415 0.543382 0.064 Uiso 1 1 calc R U . . .
C13 C 0.34107(11) 0.5325(2) 0.70661(8) 0.0557(5) Uani 1 1 d . . . . .
H13 H 0.299331 0.514339 0.700761 0.067 Uiso 1 1 calc R U . . .
C29 C 0.68853(10) 0.2511(2) 0.62097(9) 0.0638(6) Uani 1 1 d . . . . .
H29 H 0.717092 0.190863 0.632192 0.077 Uiso 1 1 calc R U . . .
C21 C 0.34021(12) 0.6854(2) 0.53397(9) 0.0663(6) Uani 1 1 d . . . . .
H21 H 0.302222 0.723690 0.526869 0.080 Uiso 1 1 calc R U . . .
C35 C 0.41497(12) -0.0736(2) 0.66916(9) 0.0614(6) Uani 1 1 d . . . . .
H35 H 0.443624 -0.117819 0.692309 0.074 Uiso 1 1 calc R U . . .
C15 C 0.42556(13) 0.6446(2) 0.74992(8) 0.0639(6) Uani 1 1 d . . . . .
C30 C 0.70850(10) 0.3653(3) 0.61007(9) 0.0670(6) Uani 1 1 d . . . . .
H30 H 0.750464 0.380058 0.614268 0.080 Uiso 1 1 calc R U . . .
C36 C 0.35681(13) -0.1137(2) 0.64361(9) 0.0648(6) Uani 1 1 d . . . . .
H36 H 0.340248 -0.189276 0.646728 0.078 Uiso 1 1 calc R U . . .
C14 C 0.36444(13) 0.6181(2) 0.74235(9) 0.0661(6) Uani 1 1 d . . . . .
H14 H 0.339101 0.657356 0.761117 0.079 Uiso 1 1 calc R U . . .
C22 C 0.39246(14) 0.7510(2) 0.53381(11) 0.0739(7) Uani 1 1 d . . . . .
H22 H 0.389207 0.832619 0.526542 0.089 Uiso 1 1 calc R U . . .
C16 C 0.46470(12) 0.5863(3) 0.72468(9) 0.0728(7) Uani 1 1 d . . . . .
H16 H 0.506403 0.604874 0.731317 0.087 Uiso 1 1 calc R U . . .
C1 C 0.34390(12) 0.1754(2) 0.40323(8) 0.0674(6) Uani 1 1 d . . . . .
H1A H 0.307393 0.216518 0.403026 0.081 Uiso 1 1 calc R U . . .
C41 C 0.26722(14) 0.0474(3) 0.71297(12) 0.0845(9) Uani 1 1 d . . . . .
H41 H 0.228596 0.025628 0.694417 0.101 Uiso 1 1 calc R U . . .
C42 C 0.29504(15) 0.1596(3) 0.71268(11) 0.0784(8) Uani 1 1 d . . . . .
H42 H 0.277534 0.226080 0.694090 0.094 Uiso 1 1 calc R U . . .
C3 C 0.42485(15) 0.1209(3) 0.35962(10) 0.0857(9) Uani 1 1 d . . . . .
H3 H 0.442602 0.124810 0.330571 0.103 Uiso 1 1 calc R U . . .
C38 C 0.35300(18) 0.1562(3) 0.74456(12) 0.0949(10) Uani 1 1 d . . . . .
H38 H 0.381106 0.219006 0.750596 0.114 Uiso 1 1 calc R U . . .
C4 C 0.45179(13) 0.0550(3) 0.40192(11) 0.0773(8) Uani 1 1 d . . . . .
H4 H 0.488404 0.014484 0.401866 0.093 Uiso 1 1 calc R U . . .
C40 C 0.30858(18) -0.0267(3) 0.74660(13) 0.1008(12) Uani 1 1 d . . . . .
H40 H 0.301896 -0.106226 0.754500 0.121 Uiso 1 1 calc R U . . .
C2 C 0.37172(16) 0.1805(3) 0.36081(10) 0.0947(10) Uani 1 1 d . . . . .
H2 H 0.353552 0.225990 0.332281 0.114 Uiso 1 1 calc R U . . .
C39 C 0.36148(18) 0.0404(4) 0.76605(10) 0.1064(12) Uani 1 1 d . . . . .
H39 H 0.396123 0.013303 0.789109 0.128 Uiso 1 1 calc R U . . .
H1 H 0.4026(10) 0.3237(19) 0.4965(8) 0.049(6) Uiso 1 1 d . . . . .

loop_
_atom_site_aniso_label
_atom_site_aniso_U_11
_atom_site_aniso_U_22
_atom_site_aniso_U_33
_atom_site_aniso_U_23
_atom_site_aniso_U_13
_atom_site_aniso_U_12
Fe1 0.05815(19) 0.05928(19) 0.04317(15) 0.00566(13) 0.02467(13) 0.00334(15)
O1 0.0378(8) 0.0606(9) 0.0719(9) -0.0131(7) 0.0148(7) 0.0027(7)
N1 0.0418(9) 0.0436(9) 0.0368(7) 0.0004(6) 0.0115(6) -0.0035(7)
F1 0.1217(14) 0.0845(11) 0.0729(10) -0.0368(8) 0.0026(9) -0.0081(10)
N2 0.0364(8) 0.0409(8) 0.0508(8) 0.0000(7) 0.0101(7) -0.0032(7)
N3 0.0470(9) 0.0450(9) 0.0634(10) -0.0032(8) 0.0152(8) -0.0122(8)
C26 0.0384(9) 0.0375(9) 0.0388(8) -0.0021(7) 0.0113(7) -0.0043(8)
C25 0.0439(10) 0.0394(10) 0.0465(9) -0.0046(7) 0.0137(8) -0.0078(8)
C11 0.0392(10) 0.0437(10) 0.0428(9) 0.0006(8) 0.0127(8) 0.0014(8)
C9 0.0349(9) 0.0425(10) 0.0378(8) -0.0014(7) 0.0111(7) -0.0016(8)
C10 0.0341(9) 0.0408(10) 0.0364(8) -0.0007(7) 0.0091(7) -0.0001(8)
C24 0.0539(12) 0.0377(10) 0.0481(10) -0.0026(8) 0.0141(9) -0.0020(9)
C18 0.0352(9) 0.0374(9) 0.0414(9) -0.0017(7) 0.0107(7) -0.0002(8)
C8 0.0356(9) 0.0395(9) 0.0385(8) 0.0000(7) 0.0095(7) -0.0012(8)
C33 0.0511(11) 0.0444(10) 0.0364(9) -0.0031(7) 0.0195(8) -0.0040(9)
C27 0.0360(10) 0.0491(11) 0.0472(10) -0.0033(8) 0.0092(8) -0.0038(9)
C6 0.0476(11) 0.0437(10) 0.0398(9) -0.0066(7) 0.0095(8) -0.0113(9)
C12 0.0476(11) 0.0455(10) 0.0405(9) -0.0020(8) 0.0128(8) 0.0009(9)
C19 0.0458(10) 0.0383(9) 0.0413(9) -0.0007(7) 0.0112(7) 0.0022(8)
C7 0.0449(10) 0.0440(10) 0.0430(9) -0.0033(8) 0.0128(8) -0.0061(9)
C32 0.0411(10) 0.0531(12) 0.0517(10) -0.0050(9) 0.0135(8) -0.0097(9)
C34 0.0492(11) 0.0538(12) 0.0515(10) 0.0046(9) 0.0228(9) 0.0033(10)
C17 0.0505(12) 0.0757(16) 0.0558(12) -0.0217(10) 0.0136(10) -0.0057(11)
C28 0.0443(12) 0.0600(13) 0.0651(13) 0.0030(10) 0.0111(10) 0.0001(10)
C31 0.0432(11) 0.0694(15) 0.0706(14) -0.0024(11) 0.0152(10) -0.0161(12)
C5 0.0641(14) 0.0577(13) 0.0583(12) -0.0062(10) 0.0231(10) 0.0018(11)
C23 0.0752(16) 0.0383(11) 0.0761(15) 0.0009(10) 0.0235(12) -0.0022(11)
C37 0.0711(14) 0.0528(12) 0.0476(10) -0.0026(9) 0.0182(10) -0.0174(11)
C20 0.0498(12) 0.0555(13) 0.0560(11) 0.0033(9) 0.0120(9) 0.0089(10)
C13 0.0569(12) 0.0618(13) 0.0508(10) -0.0069(10) 0.0165(9) 0.0054(11)
C29 0.0394(11) 0.0789(17) 0.0722(15) 0.0020(12) 0.0094(10) 0.0071(12)
C21 0.0704(16) 0.0571(14) 0.0715(15) 0.0066(11) 0.0147(12) 0.0245(13)
C35 0.0750(16) 0.0551(13) 0.0624(13) 0.0157(10) 0.0338(12) 0.0184(12)
C15 0.0884(18) 0.0541(13) 0.0457(11) -0.0141(9) 0.0054(11) -0.0035(12)
C30 0.0376(11) 0.0913(19) 0.0725(15) -0.0041(13) 0.0118(10) -0.0108(13)
C36 0.0921(19) 0.0457(12) 0.0643(13) 0.0029(10) 0.0345(13) -0.0085(12)
C14 0.0808(17) 0.0660(15) 0.0539(12) -0.0147(11) 0.0193(11) 0.0124(13)
C22 0.095(2) 0.0400(12) 0.0911(18) 0.0088(12) 0.0301(15) 0.0157(14)
C16 0.0615(15) 0.0930(19) 0.0609(14) -0.0228(13) 0.0052(11) -0.0137(14)
C1 0.0667(15) 0.0862(17) 0.0499(12) 0.0144(11) 0.0128(10) -0.0006(13)
C41 0.0766(17) 0.099(2) 0.0940(19) 0.0204(17) 0.0545(16) 0.0133(17)
C42 0.096(2) 0.0814(19) 0.0728(16) 0.0025(14) 0.0515(16) 0.0213(16)
C3 0.093(2) 0.116(2) 0.0588(15) -0.0121(15) 0.0408(15) -0.0323(19)
C38 0.117(3) 0.116(3) 0.0626(16) -0.0290(17) 0.0444(18) -0.007(2)
C4 0.0732(17) 0.090(2) 0.0796(17) -0.0223(15) 0.0409(14) -0.0096(15)
C40 0.126(3) 0.104(2) 0.099(2) 0.0444(19) 0.085(2) 0.029(2)
C2 0.098(2) 0.137(3) 0.0514(14) 0.0292(16) 0.0185(14) -0.015(2)
C39 0.108(3) 0.176(4) 0.0439(13) 0.0147(19) 0.0359(15) 0.035(3)

loop_
_atom_type_symbol
_atom_type_description
_atom_type_scat_dispersion_real
_atom_type_scat_dispersion_imag
_atom_type_scat_source
C C 0.0033 0.0016 'International Tables Vol C Tables 4.2.6.8 and 6.1.1.4'
H H 0.0000 0.0000 'International Tables Vol C Tables 4.2.6.8 and 6.1.1.4'
F F 0.0171 0.0103 'International Tables Vol C Tables 4.2.6.8 and 6.1.1.4'
Fe Fe 0.3463 0.8444 'International Tables Vol C Tables 4.2.6.8 and 6.1.1.4'
N N 0.0061 0.0033 'International Tables Vol C Tables 4.2.6.8 and 6.1.1.4'
O O 0.0106 0.0060 'International Tables Vol C Tables 4.2.6.8 and 6.1.1.4'

loop_
_citation_id
_citation_doi
_citation_year
1 10.1016/j.molstruc.2020.129348 2021

loop_
_geom_angle_atom_site_label_1
_geom_angle_atom_site_label_2
_geom_angle_atom_site_label_3
_geom_angle
_geom_angle_site_symmetry_1
_geom_angle_site_symmetry_3
_geom_angle_publ_flag
C39 Fe1 C36 127.72(14) . . ?
C39 Fe1 C38 40.60(15) . . ?
C36 Fe1 C38 166.77(14) . . ?
C39 Fe1 C35 107.93(12) . . ?
C36 Fe1 C35 40.47(10) . . ?
C38 Fe1 C35 129.73(14) . . ?
C39 Fe1 C37 165.95(15) . . ?
C36 Fe1 C37 40.80(9) . . ?
C38 Fe1 C37 151.88(13) . . ?
C35 Fe1 C37 68.31(10) . . ?
C39 Fe1 C40 40.33(15) . . ?
C36 Fe1 C40 106.79(13) . . ?
C38 Fe1 C40 67.96(15) . . ?
C35 Fe1 C40 116.56(11) . . ?
C37 Fe1 C40 128.02(15) . . ?
C39 Fe1 C42 67.40(13) . . ?
C36 Fe1 C42 150.80(13) . . ?
C38 Fe1 C42 39.94(13) . . ?
C35 Fe1 C42 168.39(13) . . ?
C37 Fe1 C42 118.83(12) . . ?
C40 Fe1 C42 67.36(12) . . ?
C39 Fe1 C41 67.97(14) . . ?
C36 Fe1 C41 116.67(13) . . ?
C38 Fe1 C41 67.85(14) . . ?
C35 Fe1 C41 149.61(11) . . ?
C37 Fe1 C41 107.98(12) . . ?
C40 Fe1 C41 40.50(12) . . ?
C42 Fe1 C41 40.04(12) . . ?
C39 Fe1 C34 118.65(13) . . ?
C36 Fe1 C34 68.34(9) . . ?
C38 Fe1 C34 109.92(12) . . ?
C35 Fe1 C34 40.92(8) . . ?
C37 Fe1 C34 68.04(9) . . ?
C40 Fe1 C34 150.87(13) . . ?
C42 Fe1 C34 130.82(10) . . ?
C41 Fe1 C34 167.94(10) . . ?
C39 Fe1 C33 151.90(15) . . ?
C36 Fe1 C33 68.83(8) . . ?
C38 Fe1 C33 118.97(12) . . ?
C35 Fe1 C33 68.67(8) . . ?
C37 Fe1 C33 40.84(8) . . ?
C40 Fe1 C33 166.94(14) . . ?
C42 Fe1 C33 110.06(10) . . ?
C41 Fe1 C33 129.34(10) . . ?
C34 Fe1 C33 40.35(8) . . ?
C8 N1 C18 107.90(14) . . ?
C8 N1 H1 117.8(15) . . ?
C18 N1 H1 109.6(15) . . ?
C26 N2 C27 114.40(16) . . ?
C25 N3 C32 114.63(17) . . ?
N2 C26 C25 123.65(17) . . ?
N2 C26 C18 126.21(16) . . ?
C25 C26 C18 110.13(16) . . ?
N3 C25 C26 123.49(18) . . ?
N3 C25 C24 128.32(17) . . ?
C26 C25 C24 108.17(16) . . ?
O1 C11 C12 119.69(16) . . ?
O1 C11 C10 120.89(17) . . ?
C12 C11 C10 119.42(16) . . ?
C33 C9 C8 111.37(14) . . ?
C33 C9 C10 116.36(14) . . ?
C8 C9 C10 103.29(13) . . ?
C33 C9 H9 108.5 . . ?
C8 C9 H9 108.5 . . ?
C10 C9 H9 108.5 . . ?
C11 C10 C9 113.15(14) . . ?
C11 C10 C18 112.99(14) . . ?
C9 C10 C18 105.45(13) . . ?
C11 C10 H10 108.4 . . ?
C9 C10 H10 108.4 . . ?
C18 C10 H10 108.4 . . ?
C23 C24 C19 121.6(2) . . ?
C23 C24 C25 129.4(2) . . ?
C19 C24 C25 109.05(16) . . ?
N1 C18 C19 108.60(14) . . ?
N1 C18 C26 114.78(14) . . ?
C19 C18 C26 100.81(14) . . ?
N1 C18 C10 101.92(13) . . ?
C19 C18 C10 120.41(14) . . ?
C26 C18 C10 110.93(14) . . ?
N1 C8 C7 110.66(14) . . ?
N1 C8 C9 100.62(14) . . ?
C7 C8 C9 115.20(15) . . ?
N1 C8 H8 110.0 . . ?
C7 C8 H8 110.0 . . ?
C9 C8 H8 110.0 . . ?
C34 C33 C37 106.74(18) . . ?
C34 C33 C9 127.14(17) . . ?
C37 C33 C9 125.53(18) . . ?
C34 C33 Fe1 69.34(10) . . ?
C37 C33 Fe1 68.61(10) . . ?
C9 C33 Fe1 133.76(12) . . ?
N2 C27 C28 118.93(18) . . ?
N2 C27 C32 121.84(18) . . ?
C28 C27 C32 119.23(18) . . ?
C1 C6 C5 118.61(19) . . ?
C1 C6 C7 120.6(2) . . ?
C5 C6 C7 120.62(18) . . ?
C17 C12 C13 118.58(19) . . ?
C17 C12 C11 122.96(17) . . ?
C13 C12 C11 118.43(18) . . ?
C20 C19 C24 119.74(18) . . ?
C20 C19 C18 128.48(18) . . ?
C24 C19 C18 111.53(16) . . ?
C6 C7 C8 110.94(15) . . ?
C6 C7 H7A 109.5 . . ?
C8 C7 H7A 109.5 . . ?
C6 C7 H7B 109.5 . . ?
C8 C7 H7B 109.5 . . ?
H7A C7 H7B 108.0 . . ?
N3 C32 C31 118.96(19) . . ?
N3 C32 C27 121.91(17) . . ?
C31 C32 C27 119.1(2) . . ?
C33 C34 C35 108.6(2) . . ?
C33 C34 Fe1 70.31(10) . . ?
C35 C34 Fe1 69.02(12) . . ?
C33 C34 H34 125.7 . . ?
C35 C34 H34 125.7 . . ?
Fe1 C34 H34 126.6 . . ?
C16 C17 C12 120.5(2) . . ?
C16 C17 H17 119.8 . . ?
C12 C17 H17 119.8 . . ?
C29 C28 C27 120.6(2) . . ?
C29 C28 H28 119.7 . . ?
C27 C28 H28 119.7 . . ?
C30 C31 C32 119.5(2) . . ?
C30 C31 H31 120.2 . . ?
C32 C31 H31 120.2 . . ?
C4 C5 C6 121.0(2) . . ?
C4 C5 H5 119.5 . . ?
C6 C5 H5 119.5 . . ?
C22 C23 C24 117.7(2) . . ?
C22 C23 H23 121.1 . . ?
C24 C23 H23 121.1 . . ?
C36 C37 C33 108.7(2) . . ?
C36 C37 Fe1 69.49(13) . . ?
C33 C37 Fe1 70.55(11) . . ?
C36 C37 H37 125.7 . . ?
C33 C37 H37 125.7 . . ?
Fe1 C37 H37 125.9 . . ?
C19 C20 C21 118.1(2) . . ?
C19 C20 H20 120.9 . . ?
C21 C20 H20 120.9 . . ?
C14 C13 C12 120.9(2) . . ?
C14 C13 H13 119.6 . . ?
C12 C13 H13 119.6 . . ?
C28 C29 C30 120.0(2) . . ?
C28 C29 H29 120.0 . . ?
C30 C29 H29 120.0 . . ?
C22 C21 C20 121.8(2) . . ?
C22 C21 H21 119.1 . . ?
C20 C21 H21 119.1 . . ?
C36 C35 C34 108.0(2) . . ?
C36 C35 Fe1 69.69(14) . . ?
C34 C35 Fe1 70.06(12) . . ?
C36 C35 H35 126.0 . . ?
C34 C35 H35 126.0 . . ?
Fe1 C35 H35 125.8 . . ?
F1 C15 C16 118.0(2) . . ?
F1 C15 C14 119.4(2) . . ?
C16 C15 C14 122.5(2) . . ?
C31 C30 C29 121.5(2) . . ?
C31 C30 H30 119.2 . . ?
C29 C30 H30 119.2 . . ?
C35 C36 C37 108.0(2) . . ?
C35 C36 Fe1 69.85(13) . . ?
C37 C36 Fe1 69.71(13) . . ?
C35 C36 H36 126.0 . . ?
C37 C36 H36 126.0 . . ?
Fe1 C36 H36 126.0 . . ?
C15 C14 C13 118.8(2) . . ?
C15 C14 H14 120.6 . . ?
C13 C14 H14 120.6 . . ?
C21 C22 C23 121.0(2) . . ?
C21 C22 H22 119.5 . . ?
C23 C22 H22 119.5 . . ?
C15 C16 C17 118.7(2) . . ?
C15 C16 H16 120.6 . . ?
C17 C16 H16 120.6 . . ?
C6 C1 C2 119.4(3) . . ?
C6 C1 H1A 120.3 . . ?
C2 C1 H1A 120.3 . . ?
C42 C41 C40 107.2(3) . . ?
C42 C41 Fe1 69.96(14) . . ?
C40 C41 Fe1 69.56(15) . . ?
C42 C41 H41 126.4 . . ?
C40 C41 H41 126.4 . . ?
Fe1 C41 H41 125.7 . . ?
C38 C42 C41 109.2(3) . . ?
C38 C42 Fe1 69.69(16) . . ?
C41 C42 Fe1 70.00(15) . . ?
C38 C42 H42 125.4 . . ?
C41 C42 H42 125.4 . . ?
Fe1 C42 H42 126.5 . . ?
C2 C3 C4 118.8(2) . . ?
C2 C3 H3 120.6 . . ?
C4 C3 H3 120.6 . . ?
C42 C38 C39 107.6(3) . . ?
C42 C38 Fe1 70.38(16) . . ?
C39 C38 Fe1 69.66(18) . . ?
C42 C38 H38 126.2 . . ?
C39 C38 H38 126.2 . . ?
Fe1 C38 H38 125.3 . . ?
C3 C4 C5 120.2(3) . . ?
C3 C4 H4 119.9 . . ?
C5 C4 H4 119.9 . . ?
C39 C40 C41 108.0(3) . . ?
C39 C40 Fe1 69.63(15) . . ?
C41 C40 Fe1 69.95(14) . . ?
C39 C40 H40 126.0 . . ?
C41 C40 H40 126.0 . . ?
Fe1 C40 H40 126.0 . . ?
C3 C2 C1 121.9(3) . . ?
C3 C2 H2 119.1 . . ?
C1 C2 H2 119.1 . . ?
C40 C39 C38 107.9(3) . . ?
C40 C39 Fe1 70.04(17) . . ?
C38 C39 Fe1 69.74(15) . . ?
C40 C39 H39 126.0 . . ?
C38 C39 H39 126.0 . . ?
Fe1 C39 H39 125.8 . . ?

loop_
_geom_bond_atom_site_label_1
_geom_bond_atom_site_label_2
_geom_bond_distance
_geom_bond_site_symmetry_2
_geom_bond_publ_flag
Fe1 C39 2.028(3) . ?
Fe1 C36 2.028(2) . ?
Fe1 C38 2.029(3) . ?
Fe1 C35 2.031(2) . ?
Fe1 C37 2.031(2) . ?
Fe1 C40 2.033(2) . ?
Fe1 C42 2.038(2) . ?
Fe1 C41 2.038(2) . ?
Fe1 C34 2.0443(19) . ?
Fe1 C33 2.0572(17) . ?
O1 C11 1.213(2) . ?
N1 C8 1.461(2) . ?
N1 C18 1.465(2) . ?
N1 H1 0.83(2) . ?
F1 C15 1.353(3) . ?
N2 C26 1.301(2) . ?
N2 C27 1.387(2) . ?
N3 C25 1.308(2) . ?
N3 C32 1.374(3) . ?
C26 C25 1.434(2) . ?
C26 C18 1.530(2) . ?
C25 C24 1.454(3) . ?
C11 C12 1.491(3) . ?
C11 C10 1.520(2) . ?
C9 C33 1.505(3) . ?
C9 C8 1.538(2) . ?
C9 C10 1.538(2) . ?
C9 H9 0.9800 . ?
C10 C18 1.585(2) . ?
C10 H10 0.9800 . ?
C24 C23 1.392(3) . ?
C24 C19 1.393(3) . ?
C18 C19 1.528(3) . ?
C8 C7 1.515(2) . ?
C8 H8 0.9800 . ?
C33 C34 1.415(3) . ?
C33 C37 1.427(3) . ?
C27 C28 1.401(3) . ?
C27 C32 1.419(3) . ?
C6 C1 1.374(3) . ?
C6 C5 1.384(3) . ?
C6 C7 1.504(2) . ?
C12 C17 1.386(3) . ?
C12 C13 1.394(3) . ?
C19 C20 1.382(3) . ?
C7 H7A 0.9700 . ?
C7 H7B 0.9700 . ?
C32 C31 1.412(3) . ?
C34 C35 1.424(3) . ?
C34 H34 0.9300 . ?
C17 C16 1.383(3) . ?
C17 H17 0.9300 . ?
C28 C29 1.361(3) . ?
C28 H28 0.9300 . ?
C31 C30 1.360(3) . ?
C31 H31 0.9300 . ?
C5 C4 1.375(3) . ?
C5 H5 0.9300 . ?
C23 C22 1.372(4) . ?
C23 H23 0.9300 . ?
C37 C36 1.415(3) . ?
C37 H37 0.9300 . ?
C20 C21 1.387(3) . ?
C20 H20 0.9300 . ?
C13 C14 1.368(3) . ?
C13 H13 0.9300 . ?
C29 C30 1.397(4) . ?
C29 H29 0.9300 . ?
C21 C22 1.372(4) . ?
C21 H21 0.9300 . ?
C35 C36 1.404(4) . ?
C35 H35 0.9300 . ?
C15 C16 1.361(3) . ?
C15 C14 1.363(4) . ?
C30 H30 0.9300 . ?
C36 H36 0.9300 . ?
C14 H14 0.9300 . ?
C22 H22 0.9300 . ?
C16 H16 0.9300 . ?
C1 C2 1.383(4) . ?
C1 H1A 0.9300 . ?
C41 C42 1.396(4) . ?
C41 C40 1.409(4) . ?
C41 H41 0.9300 . ?
C42 C38 1.389(4) . ?
C42 H42 0.9300 . ?
C3 C2 1.359(4) . ?
C3 C4 1.369(4) . ?
C3 H3 0.9300 . ?
C38 C39 1.408(5) . ?
C38 H38 0.9300 . ?
C4 H4 0.9300 . ?
C40 C39 1.400(5) . ?
C40 H40 0.9300 . ?
C2 H2 0.9300 . ?
C39 H39 0.9300 . ?

loop_
_geom_hbond_atom_site_label_D
_geom_hbond_atom_site_label_H
_geom_hbond_atom_site_label_A
_geom_hbond_distance_DH
_geom_hbond_distance_HA
_geom_hbond_distance_DA
_geom_hbond_angle_DHA
_geom_hbond_site_symmetry_A
_geom_hbond_publ_flag
N1 H1 N3 0.83(2) 2.67(2) 3.436(2) 153.2(19) 5_666 yes

loop_
_geom_torsion_atom_site_label_1
_geom_torsion_atom_site_label_2
_geom_torsion_atom_site_label_3
_geom_torsion_atom_site_label_4
_geom_torsion
_geom_torsion_site_symmetry_1
_geom_torsion_site_symmetry_2
_geom_torsion_site_symmetry_3
_geom_torsion_site_symmetry_4
_geom_torsion_publ_flag
C27 N2 C26 C25 -1.6(2) . . . . ?
C27 N2 C26 C18 179.67(16) . . . . ?
C32 N3 C25 C26 -1.7(3) . . . . ?
C32 N3 C25 C24 176.36(19) . . . . ?
N2 C26 C25 N3 3.2(3) . . . . ?
C18 C26 C25 N3 -177.84(17) . . . . ?
N2 C26 C25 C24 -175.16(17) . . . . ?
C18 C26 C25 C24 3.8(2) . . . . ?
O1 C11 C10 C9 -21.4(2) . . . . ?
C12 C11 C10 C9 159.43(16) . . . . ?
O1 C11 C10 C18 98.3(2) . . . . ?
C12 C11 C10 C18 -80.8(2) . . . . ?
C33 C9 C10 C11 -95.01(18) . . . . ?
C8 C9 C10 C11 142.65(15) . . . . ?
C33 C9 C10 C18 141.01(15) . . . . ?
C8 C9 C10 C18 18.67(17) . . . . ?
N3 C25 C24 C23 1.6(3) . . . . ?
C26 C25 C24 C23 179.9(2) . . . . ?
N3 C25 C24 C19 -178.58(19) . . . . ?
C26 C25 C24 C19 -0.3(2) . . . . ?
C8 N1 C18 C19 -162.80(14) . . . . ?
C8 N1 C18 C26 85.27(17) . . . . ?
C8 N1 C18 C10 -34.70(17) . . . . ?
N2 C26 C18 N1 -70.0(2) . . . . ?
C25 C26 C18 N1 111.14(17) . . . . ?
N2 C26 C18 C19 173.56(17) . . . . ?
C25 C26 C18 C19 -5.34(18) . . . . ?
N2 C26 C18 C10 44.9(2) . . . . ?
C25 C26 C18 C10 -134.01(15) . . . . ?
C11 C10 C18 N1 -115.79(15) . . . . ?
C9 C10 C18 N1 8.29(17) . . . . ?
C11 C10 C18 C19 4.3(2) . . . . ?
C9 C10 C18 C19 128.43(17) . . . . ?
C11 C10 C18 C26 121.57(16) . . . . ?
C9 C10 C18 C26 -114.35(15) . . . . ?
C18 N1 C8 C7 169.42(14) . . . . ?
C18 N1 C8 C9 47.16(17) . . . . ?
C33 C9 C8 N1 -164.40(14) . . . . ?
C10 C9 C8 N1 -38.79(17) . . . . ?
C33 C9 C8 C7 76.6(2) . . . . ?
C10 C9 C8 C7 -157.80(15) . . . . ?
C8 C9 C33 C34 83.5(2) . . . . ?
C10 C9 C33 C34 -34.5(2) . . . . ?
C8 C9 C33 C37 -86.5(2) . . . . ?
C10 C9 C33 C37 155.54(17) . . . . ?
C8 C9 C33 Fe1 179.91(14) . . . . ?
C10 C9 C33 Fe1 61.9(2) . . . . ?
C26 N2 C27 C28 178.88(18) . . . . ?
C26 N2 C27 C32 -1.1(3) . . . . ?
O1 C11 C12 C17 -170.3(2) . . . . ?
C10 C11 C12 C17 8.8(3) . . . . ?
O1 C11 C12 C13 7.5(3) . . . . ?
C10 C11 C12 C13 -173.38(17) . . . . ?
C23 C24 C19 C20 1.8(3) . . . . ?
C25 C24 C19 C20 -178.07(17) . . . . ?
C23 C24 C19 C18 176.51(18) . . . . ?
C25 C24 C19 C18 -3.3(2) . . . . ?
N1 C18 C19 C20 58.4(2) . . . . ?
C26 C18 C19 C20 179.41(18) . . . . ?
C10 C18 C19 C20 -58.3(3) . . . . ?
N1 C18 C19 C24 -115.72(17) . . . . ?
C26 C18 C19 C24 5.24(18) . . . . ?
C10 C18 C19 C24 127.51(17) . . . . ?
C1 C6 C7 C8 -106.2(2) . . . . ?
C5 C6 C7 C8 69.2(2) . . . . ?
N1 C8 C7 C6 63.1(2) . . . . ?
C9 C8 C7 C6 176.38(16) . . . . ?
C25 N3 C32 C31 -179.03(19) . . . . ?
C25 N3 C32 C27 -1.0(3) . . . . ?
N2 C27 C32 N3 2.5(3) . . . . ?
C28 C27 C32 N3 -177.45(19) . . . . ?
N2 C27 C32 C31 -179.44(18) . . . . ?
C28 C27 C32 C31 0.6(3) . . . . ?
C37 C33 C34 C35 -0.1(2) . . . . ?
C9 C33 C34 C35 -171.53(16) . . . . ?
Fe1 C33 C34 C35 58.55(13) . . . . ?
C37 C33 C34 Fe1 -58.64(13) . . . . ?
C9 C33 C34 Fe1 129.92(17) . . . . ?
C13 C12 C17 C16 -2.0(3) . . . . ?
C11 C12 C17 C16 175.8(2) . . . . ?
N2 C27 C28 C29 179.4(2) . . . . ?
C32 C27 C28 C29 -0.6(3) . . . . ?
N3 C32 C31 C30 177.8(2) . . . . ?
C27 C32 C31 C30 -0.3(3) . . . . ?
C1 C6 C5 C4 0.2(3) . . . . ?
C7 C6 C5 C4 -175.2(2) . . . . ?
C19 C24 C23 C22 0.1(3) . . . . ?
C25 C24 C23 C22 179.9(2) . . . . ?
C34 C33 C37 C36 -0.1(2) . . . . ?
C9 C33 C37 C36 171.50(17) . . . . ?
Fe1 C33 C37 C36 -59.22(14) . . . . ?
C34 C33 C37 Fe1 59.10(12) . . . . ?
C9 C33 C37 Fe1 -129.28(17) . . . . ?
C24 C19 C20 C21 -2.7(3) . . . . ?
C18 C19 C20 C21 -176.49(19) . . . . ?
C17 C12 C13 C14 1.3(3) . . . . ?
C11 C12 C13 C14 -176.6(2) . . . . ?
C27 C28 C29 C30 0.5(4) . . . . ?
C19 C20 C21 C22 2.0(3) . . . . ?
C33 C34 C35 C36 0.3(2) . . . . ?
Fe1 C34 C35 C36 59.61(15) . . . . ?
C33 C34 C35 Fe1 -59.34(13) . . . . ?
C32 C31 C30 C29 0.1(4) . . . . ?
C28 C29 C30 C31 -0.2(4) . . . . ?
C34 C35 C36 C37 -0.3(2) . . . . ?
Fe1 C35 C36 C37 59.50(15) . . . . ?
C34 C35 C36 Fe1 -59.84(14) . . . . ?
C33 C37 C36 C35 0.3(2) . . . . ?
Fe1 C37 C36 C35 -59.59(15) . . . . ?
C33 C37 C36 Fe1 59.87(14) . . . . ?
F1 C15 C14 C13 178.3(2) . . . . ?
C16 C15 C14 C13 -2.5(4) . . . . ?
C12 C13 C14 C15 0.9(4) . . . . ?
C20 C21 C22 C23 -0.2(4) . . . . ?
C24 C23 C22 C21 -0.9(4) . . . . ?
F1 C15 C16 C17 -179.0(2) . . . . ?
C14 C15 C16 C17 1.7(4) . . . . ?
C12 C17 C16 C15 0.6(4) . . . . ?
C5 C6 C1 C2 -0.2(4) . . . . ?
C7 C6 C1 C2 175.3(2) . . . . ?
C40 C41 C42 C38 1.1(3) . . . . ?
Fe1 C41 C42 C38 -58.79(18) . . . . ?
C40 C41 C42 Fe1 59.85(18) . . . . ?
C41 C42 C38 C39 -1.0(3) . . . . ?
Fe1 C42 C38 C39 -60.01(18) . . . . ?
C41 C42 C38 Fe1 58.98(18) . . . . ?
C2 C3 C4 C5 0.7(4) . . . . ?
C6 C5 C4 C3 -0.5(4) . . . . ?
C42 C41 C40 C39 -0.7(3) . . . . ?
Fe1 C41 C40 C39 59.43(18) . . . . ?
C42 C41 C40 Fe1 -60.11(18) . . . . ?
C4 C3 C2 C1 -0.7(5) . . . . ?
C6 C1 C2 C3 0.4(5) . . . . ?
C41 C40 C39 C38 0.0(3) . . . . ?
Fe1 C40 C39 C38 59.68(18) . . . . ?
C41 C40 C39 Fe1 -59.63(19) . . . . ?
C42 C38 C39 C40 0.6(3) . . . . ?
Fe1 C38 C39 C40 -59.9(2) . . . . ?
C42 C38 C39 Fe1 60.47(18) . . . . ?
